data_4110799
loop_
_publ_author_name
'Aaron J. Rossini'
'Robert W. Schurko'

_publ_section_title
;
 Experimental and Theoretical Studies of 45Sc NMR Interactions in Solids
;
_journal_name_full 'Journal of the American Chemical Society'
_journal_page_first 10391
_journal_page_last 10402
_journal_paper_doi 10.1021/ja060477w
_journal_volume 128
_journal_year 2006
_chemical_formula_sum 'Cl3 H12 O6 Sc'
_chemical_formula_weight 259.41
_chemical_name_systematic
;
 ?
;
_space_group_IT_number 14
_symmetry_cell_setting monoclinic
_symmetry_space_group_name_Hall '-P 2ybc'
_symmetry_space_group_name_H-M 'P 1 21/c 1'
_atom_sites_solution_hydrogens geom
_atom_sites_solution_primary direct
_atom_sites_solution_secondary difmap
_audit_creation_method SHELXL-97
_cell_angle_alpha 90.00
_cell_angle_beta 98.567(3)
_cell_angle_gamma 90.00
_cell_formula_units_Z 2
_cell_length_a 6.5041(18)
_cell_length_b 6.5732(18)
_cell_length_c 11.938(3)
_cell_measurement_reflns_used 4122
_cell_measurement_temperature 173(2)
_cell_measurement_theta_max 28.19
_cell_measurement_theta_min 3.17
_cell_volume 504.7(2)
_computing_cell_refinement 'Bruker SMART'
_computing_data_collection 'Bruker SMART'
_computing_data_reduction 'Bruker SAINT'
_computing_molecular_graphics 'Bruker SHELXTL'
_computing_publication_material 'Bruker SHELXTL'
_computing_structure_refinement 'SHELXL-97 (Sheldrick, 1997)'
_computing_structure_solution 'Bruker SHELXTL'
_diffrn_ambient_temperature 173(2)
_diffrn_measured_fraction_theta_full 0.918
_diffrn_measured_fraction_theta_max 0.918
_diffrn_measurement_device_type 'CCD area detector'
_diffrn_measurement_method 'phi and omega scans'
_diffrn_radiation_monochromator graphite
_diffrn_radiation_source 'fine-focus sealed tube'
_diffrn_radiation_type MoK\a
_diffrn_radiation_wavelength 0.71073
_diffrn_reflns_av_R_equivalents 0.0230
_diffrn_reflns_av_sigmaI/netI 0.0178
_diffrn_reflns_limit_h_max 8
_diffrn_reflns_limit_h_min -8
_diffrn_reflns_limit_k_max 8
_diffrn_reflns_limit_k_min -8
_diffrn_reflns_limit_l_max 15
_diffrn_reflns_limit_l_min -15
_diffrn_reflns_number 5338
_diffrn_reflns_theta_full 28.19
_diffrn_reflns_theta_max 28.19
_diffrn_reflns_theta_min 3.17
_exptl_absorpt_coefficient_mu 1.504
_exptl_absorpt_correction_type none
_exptl_crystal_colour colorless
_exptl_crystal_density_diffrn 1.707
_exptl_crystal_density_meas 0
_exptl_crystal_description prism
_exptl_crystal_F_000 264
_exptl_crystal_size_max 0.50
_exptl_crystal_size_mid 0.40
_exptl_crystal_size_min 0.40
_refine_diff_density_max 0.336
_refine_diff_density_min -0.207
_refine_diff_density_rms 0.063
_refine_ls_extinction_method none
_refine_ls_goodness_of_fit_ref 1.315
_refine_ls_hydrogen_treatment mixed
_refine_ls_matrix_type full
_refine_ls_number_parameters 73
_refine_ls_number_reflns 1139
_refine_ls_number_restraints 0
_refine_ls_restrained_S_all 1.315
_refine_ls_R_factor_all 0.0326
_refine_ls_R_factor_gt 0.0306
_refine_ls_shift/su_max 0.000
_refine_ls_shift/su_mean 0.000
_refine_ls_structure_factor_coef Fsqd
_refine_ls_weighting_details 'calc w=1/[\s^2^(Fo^2^)+(0.0207P)^2^+0.3313P] where P=(Fo^2^+2Fc^2^)/3'
_refine_ls_weighting_scheme calc
_refine_ls_wR_factor_gt 0.0684
_refine_ls_wR_factor_ref 0.0691
_reflns_number_gt 1098
_reflns_number_total 1139
_reflns_threshold_expression >2sigma(I)
_cod_data_source_file ja060477wsi20060407_043921_ScCl3_6H2O.cif
_cod_data_source_block p21c
_cod_original_formula_sum 'H12 Cl3 O6 Sc'
_cod_database_code 4110799

loop_
_symmetry_equiv_pos_as_xyz
'x, y, z'
'-x, y+1/2, -z+1/2'
'-x, -y, -z'
'x, -y-1/2, z-1/2'

loop_
_atom_site_label
_atom_site_type_symbol
_atom_site_fract_x
_atom_site_fract_y
_atom_site_fract_z
_atom_site_U_iso_or_equiv
_atom_site_adp_type
_atom_site_occupancy
_atom_site_symmetry_multiplicity
_atom_site_calc_flag
_atom_site_refinement_flags
O1 O -0.0830(3) -0.2795(2) 0.06865(14) 0.0263(3) Uani 1 1 d .
O2 O -0.2045(3) 0.1499(3) 0.09373(15) 0.0299(4) Uani 1 1 d .
O3 O 0.2149(3) 0.5055(3) 0.19902(14) 0.0233(3) Uani 1 1 d .
H22 H -0.287(5) 0.217(5) 0.072(2) 0.042(9) Uiso 1 1 d .
H31 H 0.206(5) 0.392(5) 0.201(2) 0.043(9) Uiso 1 1 d .
H32 H 0.301(6) 0.529(5) 0.171(3) 0.048(10) Uiso 1 1 d .
H11 H -0.003(5) -0.340(5) 0.113(3) 0.046(9) Uiso 1 1 d .
H12 H -0.185(5) -0.331(5) 0.050(2) 0.045(9) Uiso 1 1 d .
H21 H -0.215(4) 0.114(4) 0.162(3) 0.041(8) Uiso 1 1 d .
Cl1 Cl 0.27297(8) 0.02599(8) 0.16275(5) 0.02688(15) Uani 1 1 d .
Cl2 Cl 0.5000 0.5000 0.0000 0.02185(17) Uani 1 2 d S
Sc Sc 0.0000 0.0000 0.0000 0.01649(15) Uani 1 2 d S

loop_
_atom_site_aniso_label
_atom_site_aniso_U_11
_atom_site_aniso_U_22
_atom_site_aniso_U_33
_atom_site_aniso_U_23
_atom_site_aniso_U_13
_atom_site_aniso_U_12
O1 0.0186(8) 0.0235(8) 0.0340(9) 0.0099(6) -0.0050(6) -0.0061(6)
O2 0.0309(9) 0.0367(9) 0.0236(8) 0.0095(7) 0.0093(7) 0.0184(7)
O3 0.0232(8) 0.0211(8) 0.0263(8) 0.0011(6) 0.0065(6) 0.0007(6)
Cl1 0.0238(3) 0.0237(3) 0.0295(3) 0.0012(2) -0.00777(19) -0.00122(19)
Cl2 0.0156(3) 0.0209(3) 0.0289(4) 0.0042(2) 0.0027(2) 0.0001(2)
Sc 0.0142(3) 0.0156(3) 0.0192(3) 0.00157(18) 0.00089(19) 0.00036(17)

loop_
_atom_type_symbol
_atom_type_description
_atom_type_scat_dispersion_real
_atom_type_scat_dispersion_imag
_atom_type_scat_source
O O 0.0106 0.0060 'International Tables Vol C Tables 4.2.6.8 and 6.1.1.4'
H H 0.0000 0.0000 'International Tables Vol C Tables 4.2.6.8 and 6.1.1.4'
Cl Cl 0.1484 0.1585 'International Tables Vol C Tables 4.2.6.8 and 6.1.1.4'
Sc Sc 0.2519 0.3716 'International Tables Vol C Tables 4.2.6.8 and 6.1.1.4'

loop_
_geom_angle_atom_site_label_1
_geom_angle_atom_site_label_2
_geom_angle_atom_site_label_3
_geom_angle
_geom_angle_site_symmetry_1
_geom_angle_site_symmetry_3
Sc O1 H11 121(2) . .
Sc O1 H12 123(2) . .
H11 O1 H12 116(3) . .
Sc O2 H22 127(2) . .
Sc O2 H21 121.4(19) . .
H22 O2 H21 110(3) . .
H31 O3 H32 108(3) . .
O2 Sc O2 180.00(9) 3 .
O2 Sc O1 90.99(7) 3 .
O2 Sc O1 89.01(7) . .
O2 Sc O1 89.01(7) 3 3
O2 Sc O1 90.99(7) . 3
O1 Sc O1 180.00(9) . 3
O2 Sc Cl1 89.22(5) 3 3
O2 Sc Cl1 90.78(5) . 3
O1 Sc Cl1 92.89(5) . 3
O1 Sc Cl1 87.11(5) 3 3
O2 Sc Cl1 90.78(5) 3 .
O2 Sc Cl1 89.22(5) . .
O1 Sc Cl1 87.11(5) . .
O1 Sc Cl1 92.89(5) 3 .
Cl1 Sc Cl1 180.00(3) 3 .

loop_
_geom_bond_atom_site_label_1
_geom_bond_atom_site_label_2
_geom_bond_distance
_geom_bond_site_symmetry_2
O1 Sc 2.1144(15) .
O1 H11 0.79(3) .
O1 H12 0.75(3) .
O2 Sc 2.1061(16) .
O2 H22 0.71(3) .
O2 H21 0.86(3) .
O3 H31 0.75(3) .
O3 H32 0.71(4) .
Cl1 Sc 2.4349(7) .
Sc O2 2.1061(16) 3
Sc O1 2.1144(15) 3
Sc Cl1 2.4349(7) 3
